data_9005347
loop_
_publ_author_name
'Lucchesi, S.'
'Amoriello, M.'
'Della Giusta, A.'

_publ_section_title
;
 Crystal chemistry of spinels from xenoliths of the
 Alban Hills volcanic region
 Sample: SP178c
;
_journal_name_full 'European Journal of Mineralogy'
_journal_page_first 473
_journal_page_last 482
_journal_volume 10
_journal_year 1998
_chemical_compound_source 'xenoliths of the Alban Hills, Italy volcanic region'
_chemical_formula_sum 'Al1.889 Fe0.192 Mg0.904 Mn0.006 O4 Zn0.007'
_chemical_name_mineral Spinel
_space_group_IT_number 227
_symmetry_space_group_name_Hall '-F 4vw 2vw 3'
_symmetry_space_group_name_H-M 'F d -3 m :2'
_cell_angle_alpha 90
_cell_angle_beta 90
_cell_angle_gamma 90
_cell_length_a 8.1088
_cell_length_b 8.1088
_cell_length_c 8.1088
_cell_formula_units_Z 8
_cell_volume 533.175
_database_code_amcsd 0006732
_exptl_crystal_density_diffrn 3.700
_cod_original_sg_symbol_H-M 'F d 3 m'
_cod_original_formula_sum 'Mg.904 Fe.192 Zn.007 Mn.006 Al1.889 O4'
_cod_database_code 9005347

loop_
_space_group_symop_operation_xyz
x,y,z
x,1/2+y,1/2+z
1/2+x,y,1/2+z
1/2+x,1/2+y,z
3/4+z,1/2-x,1/4+y
3/4+z,-x,3/4+y
1/4+z,1/2-x,3/4+y
1/4+z,-x,1/4+y
3/4-y,1/2+z,1/4-x
3/4-y,+z,3/4-x
1/4-y,1/2+z,3/4-x
1/4-y,+z,1/4-x
3/4+x,1/2-y,1/4+z
3/4+x,-y,3/4+z
1/4+x,1/2-y,3/4+z
1/4+x,-y,1/4+z
3/4-z,1/2+x,1/4-y
3/4-z,+x,3/4-y
1/4-z,1/2+x,3/4-y
1/4-z,+x,1/4-y
3/4+y,1/2-z,1/4+x
3/4+y,-z,3/4+x
1/4+y,1/2-z,3/4+x
1/4+y,-z,1/4+x
3/4-x,1/2+y,1/4-z
3/4-x,+y,3/4-z
1/4-x,1/2+y,3/4-z
1/4-x,+y,1/4-z
1/2+x,3/4-z,1/4-y
1/2+x,1/4-z,3/4-y
+x,3/4-z,3/4-y
+x,1/4-z,1/4-y
1/2-z,3/4+y,1/4+x
1/2-z,1/4+y,3/4+x
-z,3/4+y,3/4+x
-z,1/4+y,1/4+x
1/2+y,3/4-x,1/4-z
1/2+y,1/4-x,3/4-z
+y,3/4-x,3/4-z
+y,1/4-x,1/4-z
1/2-x,3/4+z,1/4+y
1/2-x,1/4+z,3/4+y
-x,3/4+z,3/4+y
-x,1/4+z,1/4+y
1/2+z,3/4-y,1/4-x
1/2+z,1/4-y,3/4-x
+z,3/4-y,3/4-x
+z,1/4-y,1/4-x
1/2-y,3/4+x,1/4+z
1/2-y,1/4+x,3/4+z
-y,3/4+x,3/4+z
-y,1/4+x,1/4+z
x,1/2+z,1/2+y
x,+z,+y
1/2+x,1/2+z,+y
1/2+x,+z,1/2+y
-z,1/2-y,1/2-x
-z,-y,-x
1/2-z,1/2-y,-x
1/2-z,-y,1/2-x
y,1/2+x,1/2+z
y,+x,+z
1/2+y,1/2+x,+z
1/2+y,+x,1/2+z
-x,1/2-z,1/2-y
-x,-z,-y
1/2-x,1/2-z,-y
1/2-x,-z,1/2-y
z,1/2+y,1/2+x
z,+y,+x
1/2+z,1/2+y,+x
1/2+z,+y,1/2+x
-y,1/2-x,1/2-z
-y,-x,-z
1/2-y,1/2-x,-z
1/2-y,-x,1/2-z
3/4+z,1/4+x,1/2-y
3/4+z,3/4+x,-y
1/4+z,1/4+x,-y
1/4+z,3/4+x,1/2-y
3/4-y,1/4-z,1/2+x
3/4-y,3/4-z,+x
1/4-y,1/4-z,+x
1/4-y,3/4-z,1/2+x
3/4+x,1/4+y,1/2-z
3/4+x,3/4+y,-z
1/4+x,1/4+y,-z
1/4+x,3/4+y,1/2-z
3/4-z,1/4-x,1/2+y
3/4-z,3/4-x,+y
1/4-z,1/4-x,+y
1/4-z,3/4-x,1/2+y
3/4+y,1/4+z,1/2-x
3/4+y,3/4+z,-x
1/4+y,1/4+z,-x
1/4+y,3/4+z,1/2-x
3/4-x,1/4-y,1/2+z
3/4-x,3/4-y,+z
1/4-x,1/4-y,+z
1/4-x,3/4-y,1/2+z
-z,3/4+x,3/4+y
-z,1/4+x,1/4+y
1/2-z,3/4+x,1/4+y
1/2-z,1/4+x,3/4+y
y,3/4-z,3/4-x
y,1/4-z,1/4-x
1/2+y,3/4-z,1/4-x
1/2+y,1/4-z,3/4-x
-x,3/4+y,3/4+z
-x,1/4+y,1/4+z
1/2-x,3/4+y,1/4+z
1/2-x,1/4+y,3/4+z
z,3/4-x,3/4-y
z,1/4-x,1/4-y
1/2+z,3/4-x,1/4-y
1/2+z,1/4-x,3/4-y
-y,3/4+z,3/4+x
-y,1/4+z,1/4+x
1/2-y,3/4+z,1/4+x
1/2-y,1/4+z,3/4+x
x,3/4-y,3/4-z
x,1/4-y,1/4-z
1/2+x,3/4-y,1/4-z
1/2+x,1/4-y,3/4-z
1/4-x,1/2+z,3/4-y
1/4-x,+z,1/4-y
3/4-x,1/2+z,1/4-y
3/4-x,+z,3/4-y
1/4+z,1/2-y,3/4+x
1/4+z,-y,1/4+x
3/4+z,1/2-y,1/4+x
3/4+z,-y,3/4+x
1/4-y,1/2+x,3/4-z
1/4-y,+x,1/4-z
3/4-y,1/2+x,1/4-z
3/4-y,+x,3/4-z
1/4+x,1/2-z,3/4+y
1/4+x,-z,1/4+y
3/4+x,1/2-z,1/4+y
3/4+x,-z,3/4+y
1/4-z,1/2+y,3/4-x
1/4-z,+y,1/4-x
3/4-z,1/2+y,1/4-x
3/4-z,+y,3/4-x
1/4+y,1/2-x,3/4+z
1/4+y,-x,1/4+z
3/4+y,1/2-x,1/4+z
3/4+y,-x,3/4+z
3/4-x,3/4-z,y
3/4-x,1/4-z,1/2+y
1/4-x,3/4-z,1/2+y
1/4-x,1/4-z,y
3/4+z,3/4+y,-x
3/4+z,1/4+y,1/2-x
1/4+z,3/4+y,1/2-x
1/4+z,1/4+y,-x
3/4-y,3/4-x,z
3/4-y,1/4-x,1/2+z
1/4-y,3/4-x,1/2+z
1/4-y,1/4-x,z
3/4+x,3/4+z,-y
3/4+x,1/4+z,1/2-y
1/4+x,3/4+z,1/2-y
1/4+x,1/4+z,-y
3/4-z,3/4-y,x
3/4-z,1/4-y,1/2+x
1/4-z,3/4-y,1/2+x
1/4-z,1/4-y,x
3/4+y,3/4+x,-z
3/4+y,1/4+x,1/2-z
1/4+y,3/4+x,1/2-z
1/4+y,1/4+x,-z
-z,-x,-y
-z,1/2-x,1/2-y
1/2-z,-x,1/2-y
1/2-z,1/2-x,-y
y,z,x
y,1/2+z,1/2+x
1/2+y,z,1/2+x
1/2+y,1/2+z,x
-x,-y,-z
-x,1/2-y,1/2-z
1/2-x,-y,1/2-z
1/2-x,1/2-y,-z
z,x,y
z,1/2+x,1/2+y
1/2+z,x,1/2+y
1/2+z,1/2+x,y
-y,-z,-x
-y,1/2-z,1/2-x
1/2-y,-z,1/2-x
1/2-y,1/2-z,-x

loop_
_atom_site_label
_atom_site_fract_x
_atom_site_fract_y
_atom_site_fract_z
_atom_site_occupancy
_atom_site_U_iso_or_equiv
MgT 0.12500 0.12500 0.12500 0.65580 0.00490
FeT 0.12500 0.12500 0.12500 0.13880 0.00490
ZnT 0.12500 0.12500 0.12500 0.00690 0.00490
MnT 0.12500 0.12500 0.12500 0.00560 0.00490
AlT 0.12500 0.12500 0.12500 0.19180 0.00490
SiT 0.12500 0.12500 0.12500 0.00080 0.00490
MgM 0.50000 0.50000 0.50000 0.12390 0.00370
FeM 0.50000 0.50000 0.50000 0.02670 0.00370
NiM 0.50000 0.50000 0.50000 0.00010 0.00370
AlM 0.50000 0.50000 0.50000 0.84875 0.00370
CrM 0.50000 0.50000 0.50000 0.00020 0.00370
O 0.26199 0.26199 0.26199 1.00000 0.00790

loop_
_cod_related_entry_id
_cod_related_entry_database
_cod_related_entry_code
1 AMCSD 0006732
